data_1504137
loop_
_publ_author_name
'Nibbs, Antoinette E.'
'Baize, Amanda-Lauren'
'Herter, Rachel M.'
'Scheidt, Karl A.'

_publ_section_title
;
 Catalytic asymmetric alkylation of substituted isoflavanones.
;
_journal_issue 17
_journal_name_full 'Organic letters'
_journal_page_first 4010
_journal_page_last 4013
_journal_paper_doi 10.1021/ol901676f
_journal_volume 11
_journal_year 2009
_chemical_formula_sum 'C25 H19 N O4'
_chemical_formula_weight 397.41
_chemical_name_systematic
; 
 ? 
;
_space_group_IT_number 19
_symmetry_cell_setting orthorhombic
_symmetry_space_group_name_Hall 'P 2ac 2ab'
_symmetry_space_group_name_H-M 'P 21 21 21'
_atom_sites_solution_hydrogens geom
_atom_sites_solution_primary direct
_atom_sites_solution_secondary difmap
_audit_creation_method SHELXL-97
_audit_update_record
;
2009-06-23 # Formatted by publCIF
;
_cell_angle_alpha 90.00
_cell_angle_beta 90.00
_cell_angle_gamma 90.00
_cell_formula_units_Z 4
_cell_length_a 6.2109(6)
_cell_length_b 15.5608(13)
_cell_length_c 21.4507(18)
_cell_measurement_reflns_used 2815
_cell_measurement_temperature 100(2)
_cell_measurement_theta_max 59.3
_cell_measurement_theta_min 3.5
_cell_volume 2073.1(3)
_computing_structure_refinement 'SHELXL-97 (Sheldrick, 1997)'
_computing_structure_solution 'SHELXS-97 (Sheldrick, 1990)'
_diffrn_ambient_temperature 100(2)
_diffrn_measured_fraction_theta_full 0.959
_diffrn_measured_fraction_theta_max 0.960
_diffrn_measurement_device_type 'CCD area'
_diffrn_radiation_monochromator graphite
_diffrn_radiation_source 'fine-focus sealed tube'
_diffrn_radiation_type CuK\a
_diffrn_radiation_wavelength 1.54178
_diffrn_reflns_av_R_equivalents 0.1771
_diffrn_reflns_av_sigmaI/netI 0.2877
_diffrn_reflns_limit_h_max 6
_diffrn_reflns_limit_h_min -3
_diffrn_reflns_limit_k_max 16
_diffrn_reflns_limit_k_min -16
_diffrn_reflns_limit_l_max 22
_diffrn_reflns_limit_l_min -23
_diffrn_reflns_number 11039
_diffrn_reflns_theta_full 59.34
_diffrn_reflns_theta_max 59.34
_diffrn_reflns_theta_min 3.51
_exptl_absorpt_coefficient_mu 0.704
_exptl_absorpt_correction_T_max 0.9874
_exptl_absorpt_correction_T_min 0.8040
_exptl_absorpt_correction_type none
_exptl_crystal_colour colourless
_exptl_crystal_density_diffrn 1.273
_exptl_crystal_density_method 'not measured'
_exptl_crystal_description prism
_exptl_crystal_F_000 832
_exptl_crystal_size_max 0.32
_exptl_crystal_size_mid 0.02
_exptl_crystal_size_min 0.02
_refine_diff_density_max 0.244
_refine_diff_density_min -0.305
_refine_diff_density_rms 0.059
_refine_ls_abs_structure_details 'Flack H D (1983), Acta Cryst. A39, 876-881'
_refine_ls_abs_structure_Flack -0.2(6)
_refine_ls_extinction_method none
_refine_ls_goodness_of_fit_ref 0.765
_refine_ls_hydrogen_treatment mixed
_refine_ls_matrix_type full
_refine_ls_number_constraints 0
_refine_ls_number_parameters 273
_refine_ls_number_reflns 2815
_refine_ls_number_restraints 0
_refine_ls_restrained_S_all 0.765
_refine_ls_R_factor_all 0.1792
_refine_ls_R_factor_gt 0.0568
_refine_ls_shift/su_max 0.000
_refine_ls_shift/su_mean 0.000
_refine_ls_structure_factor_coef Fsqd
_refine_ls_weighting_details 'calc w=1/[\s^2^(Fo^2^)+(0.0305P)^2^+0.0000P] where P=(Fo^2^+2Fc^2^)/3'
_refine_ls_weighting_scheme calc
_refine_ls_wR_factor_gt 0.0932
_refine_ls_wR_factor_ref 0.1198
_reflns_number_gt 1101
_reflns_number_total 2815
_reflns_threshold_expression >2sigma(I)
_cod_data_source_file ol901676f_si_002.cif
_cod_data_source_block n0107_0m
_cod_database_code 1504137

loop_
_symmetry_equiv_pos_as_xyz
'x, y, z'
'-x+1/2, -y, z+1/2'
'-x, y+1/2, -z+1/2'
'x+1/2, -y+1/2, -z'

loop_
_atom_site_label
_atom_site_type_symbol
_atom_site_fract_x
_atom_site_fract_y
_atom_site_fract_z
_atom_site_U_iso_or_equiv
_atom_site_adp_type
_atom_site_occupancy
_atom_site_symmetry_multiplicity
_atom_site_calc_flag
_atom_site_refinement_flags
O3 O 0.9511(7) 0.1833(3) 0.4431(2) 0.0295(13) Uani 1 1 d .
O4 O 1.2337(8) 0.2148(3) 0.3833(2) 0.0293(14) Uani 1 1 d .
O5 O 1.2035(8) 0.2185(3) 0.1852(2) 0.0320(14) Uani 1 1 d .
O2 O 0.6329(7) 0.1098(3) 0.2438(2) 0.0301(14) Uani 1 1 d .
C1 C 0.9508(10) 0.1922(5) 0.2742(3) 0.0225(18) Uani 1 1 d .
C2 C 1.0468(13) 0.1932(5) 0.1434(4) 0.034(2) Uani 1 1 d .
C3 C 0.8771(11) 0.2839(5) 0.2839(3) 0.028(2) Uani 1 1 d .
C4 C 0.8505(12) 0.1635(5) 0.1606(3) 0.028(2) Uani 1 1 d .
C5 C 0.9211(12) 0.4383(5) 0.2782(3) 0.031(2) Uani 1 1 d .
H5 H 1.0071 0.4861 0.2663 0.037 Uiso 1 1 calc R
C6 C 0.5975(12) 0.3824(5) 0.3209(3) 0.034(2) Uani 1 1 d .
H6 H 0.4591 0.3911 0.3387 0.041 Uiso 1 1 calc R
C7 C 0.6996(11) 0.1394(5) 0.1148(3) 0.034(2) Uani 1 1 d .
H7 H 0.5650 0.1156 0.1267 0.040 Uiso 1 1 calc R
C8 C 0.6742(11) 0.2989(5) 0.3108(3) 0.032(2) Uani 1 1 d .
H8 H 0.5871 0.2514 0.3225 0.038 Uiso 1 1 calc R
C9 C 0.9395(10) 0.1405(5) 0.3364(3) 0.024(2) Uani 1 1 d .
H9A H 0.7864 0.1305 0.3471 0.029 Uiso 1 1 calc R
H9B H 1.0079 0.0837 0.3300 0.029 Uiso 1 1 calc R
C10 C 0.7932(11) 0.1494(5) 0.2281(3) 0.026(2) Uani 1 1 d .
C11 C 1.0486(13) 0.1850(5) 0.3911(4) 0.033(2) Uani 1 1 d .
C12 C 0.9544(13) 0.1816(5) 0.0360(3) 0.036(2) Uani 1 1 d .
H12 H 0.9911 0.1877 -0.0068 0.043 Uiso 1 1 calc R
C13 C 0.9972(11) 0.3560(5) 0.2681(3) 0.030(2) Uani 1 1 d .
H13 H 1.1353 0.3485 0.2498 0.036 Uiso 1 1 calc R
C14 C 0.7240(13) 0.4522(5) 0.3049(3) 0.034(2) Uani 1 1 d .
H14 H 0.6747 0.5091 0.3124 0.041 Uiso 1 1 calc R
C15 C 1.1016(12) 0.2028(5) 0.0803(4) 0.038(2) Uani 1 1 d .
H15 H 1.2395 0.2239 0.0687 0.045 Uiso 1 1 calc R
C16 C 0.7484(12) 0.1507(5) 0.0522(3) 0.036(2) Uani 1 1 d .
H16 H 0.6451 0.1379 0.0209 0.043 Uiso 1 1 calc R
C17 C -0.0753(14) 1.0650(5) 0.8789(3) 0.040(2) Uani 1 1 d .
H17 H -0.1935 1.0806 0.8532 0.047 Uiso 1 1 calc R
N1 N -0.0154(8) 0.8205(3) 0.9768(2) 0.0272(16) Uani 1 1 d .
H18A H 0.0765 0.8070 0.9453 0.041 Uiso 1 1 calc R
H18B H -0.1504 0.8277 0.9612 0.041 Uiso 1 1 calc R
H18C H -0.0163 0.7772 1.0054 0.041 Uiso 1 1 calc R
C19 C 0.2769(13) 1.0164(5) 0.9511(4) 0.037(2) Uani 1 1 d .
H19 H 0.3989 0.9991 0.9747 0.045 Uiso 1 1 calc R
C20 C -0.0959(13) 0.9999(5) 0.9241(3) 0.038(2) Uani 1 1 d .
H20 H -0.2313 0.9728 0.9303 0.046 Uiso 1 1 calc R
C21 C 0.0801(12) 0.9747(5) 0.9599(3) 0.027(2) Uani 1 1 d .
C22 C 0.2958(13) 1.0819(5) 0.9087(4) 0.042(2) Uani 1 1 d .
H22 H 0.4291 1.1110 0.9039 0.050 Uiso 1 1 calc R
C23 C 0.1203(15) 1.1053(6) 0.8732(4) 0.052(3) Uani 1 1 d .
H23 H 0.1352 1.1507 0.8438 0.062 Uiso 1 1 calc R
C24 C 0.0577(12) 0.9029(4) 1.0078(3) 0.026(2) Uani 1 1 d .
H24 H 0.2023 0.8925 1.0269 0.031 Uiso 1 1 calc R
C32 C -0.1019(12) 0.9238(4) 1.0604(3) 0.037(2) Uani 1 1 d .
H1A H -0.1052 0.8762 1.0903 0.055 Uiso 1 1 calc R
H1B H -0.2460 0.9321 1.0428 0.055 Uiso 1 1 calc R
H1C H -0.0563 0.9765 1.0817 0.055 Uiso 1 1 calc R
C31 C 1.1780(10) 0.1838(5) 0.2481(3) 0.030(2) Uani 1 1 d .
H31A H 1.2790 0.2139 0.2763 0.036 Uiso 1 1 calc R
H31B H 1.2183 0.1222 0.2477 0.036 Uiso 1 1 calc R

loop_
_atom_site_aniso_label
_atom_site_aniso_U_11
_atom_site_aniso_U_22
_atom_site_aniso_U_33
_atom_site_aniso_U_23
_atom_site_aniso_U_13
_atom_site_aniso_U_12
O3 0.019(3) 0.041(4) 0.029(3) -0.005(3) -0.004(3) 0.000(3)
O4 0.019(3) 0.038(4) 0.031(3) 0.004(3) 0.005(3) -0.001(3)
O5 0.017(3) 0.049(4) 0.030(3) 0.007(3) 0.006(3) 0.000(3)
O2 0.011(3) 0.046(4) 0.034(3) -0.002(3) -0.002(2) -0.005(3)
C1 0.010(4) 0.029(5) 0.029(5) 0.001(4) 0.001(4) 0.003(4)
C2 0.027(5) 0.032(6) 0.044(6) -0.003(5) -0.006(5) 0.007(5)
C3 0.018(5) 0.034(6) 0.031(5) -0.009(4) -0.014(4) -0.003(4)
C4 0.021(5) 0.037(6) 0.028(5) 0.000(4) -0.002(4) 0.001(4)
C5 0.036(6) 0.025(6) 0.032(5) 0.008(4) 0.000(5) -0.005(5)
C6 0.024(5) 0.039(6) 0.039(5) -0.008(5) -0.003(4) 0.013(5)
C7 0.028(5) 0.029(5) 0.043(5) 0.004(5) -0.006(5) 0.003(4)
C8 0.017(5) 0.048(7) 0.030(5) 0.004(4) -0.008(4) -0.002(4)
C9 0.011(4) 0.036(5) 0.026(5) -0.005(4) 0.003(4) 0.000(4)
C10 0.016(4) 0.026(5) 0.037(6) -0.008(4) -0.013(4) 0.013(4)
C11 0.039(6) 0.022(6) 0.038(5) -0.003(5) -0.013(5) 0.016(5)
C12 0.037(6) 0.047(6) 0.022(5) -0.008(5) 0.007(5) 0.012(5)
C13 0.021(5) 0.040(6) 0.028(5) 0.007(5) -0.006(4) -0.006(5)
C14 0.034(6) 0.022(6) 0.047(6) 0.000(4) -0.010(5) 0.001(5)
C15 0.023(5) 0.048(7) 0.042(6) 0.007(5) 0.016(5) 0.002(5)
C16 0.030(5) 0.046(6) 0.031(5) 0.000(5) -0.001(4) 0.001(5)
C17 0.042(6) 0.045(6) 0.033(5) 0.006(5) -0.006(5) -0.004(5)
N1 0.020(4) 0.035(4) 0.026(3) 0.010(4) 0.007(3) 0.005(3)
C19 0.021(5) 0.035(6) 0.055(6) -0.012(5) 0.005(5) 0.009(5)
C20 0.024(5) 0.045(6) 0.046(6) -0.013(5) 0.000(5) -0.003(5)
C21 0.020(5) 0.033(6) 0.029(5) -0.010(4) 0.002(4) 0.001(4)
C22 0.028(6) 0.041(7) 0.057(6) 0.007(5) 0.018(5) -0.008(5)
C23 0.066(8) 0.048(7) 0.040(6) -0.001(5) 0.007(5) 0.000(6)
C24 0.017(5) 0.025(5) 0.036(5) -0.003(4) -0.006(4) -0.008(4)
C32 0.042(6) 0.042(6) 0.026(5) 0.005(4) 0.009(4) 0.010(5)
C31 0.018(5) 0.040(6) 0.033(5) 0.006(5) -0.001(4) 0.001(4)

loop_
_atom_type_symbol
_atom_type_description
_atom_type_scat_dispersion_real
_atom_type_scat_dispersion_imag
_atom_type_scat_source
C C 0.0181 0.0091 'International Tables Vol C Tables 4.2.6.8 and 6.1.1.4'
H H 0.0000 0.0000 'International Tables Vol C Tables 4.2.6.8 and 6.1.1.4'
N N 0.0311 0.0180 'International Tables Vol C Tables 4.2.6.8 and 6.1.1.4'
O O 0.0492 0.0322 'International Tables Vol C Tables 4.2.6.8 and 6.1.1.4'

loop_
_geom_angle_atom_site_label_1
_geom_angle_atom_site_label_2
_geom_angle_atom_site_label_3
_geom_angle
C2 O5 C31 114.7(5)
C3 C1 C31 114.4(6)
C3 C1 C10 107.7(5)
C31 C1 C10 108.4(5)
C3 C1 C9 110.7(6)
C31 C1 C9 108.1(5)
C10 C1 C9 107.2(6)
C4 C2 O5 123.7(7)
C4 C2 C15 121.2(8)
O5 C2 C15 115.1(7)
C13 C3 C8 116.6(7)
C13 C3 C1 124.4(7)
C8 C3 C1 119.0(7)
C2 C4 C7 119.9(7)
C2 C4 C10 121.6(7)
C7 C4 C10 118.3(7)
C14 C5 C13 121.2(7)
C14 C6 C8 119.8(7)
C16 C7 C4 119.7(7)
C6 C8 C3 121.5(7)
C11 C9 C1 113.9(6)
O2 C10 C4 122.2(7)
O2 C10 C1 124.1(6)
C4 C10 C1 113.7(6)
O4 C11 O3 124.2(7)
O4 C11 C9 118.4(7)
O3 C11 C9 117.1(7)
C15 C12 C16 121.3(6)
C5 C13 C3 121.7(7)
C5 C14 C6 119.2(8)
C12 C15 C2 119.0(7)
C7 C16 C12 118.7(7)
C23 C17 C20 118.1(8)
C22 C19 C21 120.6(8)
C21 C20 C17 120.7(8)
C20 C21 C19 118.9(7)
C20 C21 C24 120.4(7)
C19 C21 C24 120.7(7)
C19 C22 C23 119.7(8)
C17 C23 C22 121.9(8)
N1 C24 C21 110.6(5)
N1 C24 C32 108.0(6)
C21 C24 C32 113.5(6)
O5 C31 C1 114.0(5)

loop_
_geom_bond_atom_site_label_1
_geom_bond_atom_site_label_2
_geom_bond_distance
O3 C11 1.270(8)
O4 C11 1.251(9)
O5 C2 1.381(8)
O5 C31 1.463(7)
O2 C10 1.218(8)
C1 C3 1.513(9)
C1 C31 1.523(8)
C1 C10 1.542(9)
C1 C9 1.561(8)
C2 C4 1.355(9)
C2 C15 1.403(9)
C3 C13 1.389(9)
C3 C8 1.406(9)
C4 C7 1.408(8)
C4 C10 1.508(9)
C5 C14 1.369(9)
C5 C13 1.382(9)
C6 C14 1.384(9)
C6 C8 1.400(9)
C7 C16 1.387(8)
C9 C11 1.521(9)
C12 C15 1.359(9)
C12 C16 1.410(9)
C17 C23 1.373(10)
C17 C20 1.408(9)
N1 C24 1.514(7)
C19 C22 1.371(9)
C19 C21 1.396(10)
C20 C21 1.391(10)
C21 C24 1.526(9)
C22 C23 1.380(10)
C24 C32 1.537(8)
